data_1519908
loop_
_publ_author_name
'Callear, Samantha K.'
'Hursthouse, Michael B.'
'Threlfall, Terence L.'

_publ_section_title
;
 1,3-Diammoniumpropane DL-tartrate
;
_journal_name_full 'Crystal Structure Report Archive'
_journal_page_first 585
_journal_year 2008
_chemical_formula_sum 'C7 H16 N2 O6'
_chemical_formula_weight 224.22
_chemical_name_systematic
;
1,3-diammoniumpropane DL-tartrate
;
_space_group_IT_number 14
_symmetry_cell_setting monoclinic
_symmetry_space_group_name_Hall '-P 2ybc'
_symmetry_space_group_name_H-M 'P 1 21/c 1'
_atom_sites_solution_hydrogens geom
_atom_sites_solution_primary direct
_atom_sites_solution_secondary difmap
_cell_angle_alpha 90.00
_cell_angle_beta 97.52(3)
_cell_angle_gamma 90.00
_cell_formula_units_Z 4
_cell_length_a 8.8190(19)
_cell_length_b 13.100(5)
_cell_length_c 8.3959(19)
_cell_measurement_reflns_used 2302
_cell_measurement_temperature 120(2)
_cell_measurement_theta_max 27.48
_cell_measurement_theta_min 2.91
_cell_volume 961.6(5)
_computing_cell_refinement 'DENZO (Otwinowski & Minor, 1997) & COLLECT (Hooft, R.W.W., 1998)'
_computing_data_collection 'COLLECT (Hooft, R.W.W., 1998)'
_computing_data_reduction 'DENZO (Otwinowski & Minor, 1997) & COLLECT (Hooft, R.W.W., 1998)'
_computing_structure_refinement 'SHELXL-97 (Sheldrick, 1997)'
_diffrn_ambient_temperature 120(2)
_diffrn_detector_area_resol_mean 9.091
_diffrn_measured_fraction_theta_full 0.998
_diffrn_measured_fraction_theta_max 0.998
_diffrn_measurement_device_type 'Bruker-Nonius 95mm CCD camera on \k-goniostat'
_diffrn_measurement_method '\f & \w scans'
_diffrn_radiation_monochromator '10cm confocal mirrors'
_diffrn_radiation_source 'Bruker-Nonius FR591 rotating anode'
_diffrn_radiation_type MoK\a
_diffrn_radiation_wavelength 0.71073
_diffrn_reflns_av_R_equivalents 0.0483
_diffrn_reflns_av_sigmaI/netI 0.0328
_diffrn_reflns_limit_h_max 11
_diffrn_reflns_limit_h_min -11
_diffrn_reflns_limit_k_max 17
_diffrn_reflns_limit_k_min -16
_diffrn_reflns_limit_l_max 10
_diffrn_reflns_limit_l_min -10
_diffrn_reflns_number 15357
_diffrn_reflns_theta_full 27.48
_diffrn_reflns_theta_max 27.48
_diffrn_reflns_theta_min 3.11
_exptl_absorpt_coefficient_mu 0.135
_exptl_absorpt_correction_T_max 0.9973
_exptl_absorpt_correction_T_min 0.9813
_exptl_absorpt_correction_type multi-scan
_exptl_absorpt_process_details 'SADABS V2.10 (Sheldrick, G.M., 2003)'
_exptl_crystal_colour colourless
_exptl_crystal_density_diffrn 1.549
_exptl_crystal_density_method 'not measured'
_exptl_crystal_description lath
_exptl_crystal_F_000 480
_exptl_crystal_size_max 0.14
_exptl_crystal_size_mid 0.04
_exptl_crystal_size_min 0.02
_refine_diff_density_max 0.574
_refine_diff_density_min -0.537
_refine_diff_density_rms 0.068
_refine_ls_extinction_method none
_refine_ls_goodness_of_fit_ref 1.035
_refine_ls_hydrogen_treatment constr
_refine_ls_matrix_type full
_refine_ls_number_parameters 164
_refine_ls_number_reflns 2201
_refine_ls_number_restraints 6
_refine_ls_restrained_S_all 1.034
_refine_ls_R_factor_all 0.0626
_refine_ls_R_factor_gt 0.0514
_refine_ls_shift/su_max 0.025
_refine_ls_shift/su_mean 0.003
_refine_ls_structure_factor_coef Fsqd
_refine_ls_weighting_details 'calc w=1/[\s^2^(Fo^2^)+(0.0587P)^2^+1.3889P] where P=(Fo^2^+2Fc^2^)/3'
_refine_ls_weighting_scheme calc
_refine_ls_wR_factor_gt 0.1294
_refine_ls_wR_factor_ref 0.1366
_reflns_number_gt 1889
_reflns_number_total 2201
_reflns_threshold_expression >2sigma(I)
_cod_data_source_file eCrystal-585.cif
_cod_data_source_block 04skc0014p21c
_cod_depositor_comments
;
Citation :
Callear, Samantha K. and Hursthouse, Michael B. and 
Threlfall, Terence L. (2008) 
University of Southampton, Crystal Structure Report Archive. 
(doi:10.5258/ecrystals/585)

More at:
http://ecrystals.chem.soton.ac.uk/585/
;
_cod_original_sg_symbol_H-M P21/c
_cod_database_code 1519908

loop_
_symmetry_equiv_pos_as_xyz
'x, y, z'
'-x, y+1/2, -z+1/2'
'-x, -y, -z'
'x, -y-1/2, z-1/2'

loop_
_atom_site_label
_atom_site_type_symbol
_atom_site_fract_x
_atom_site_fract_y
_atom_site_fract_z
_atom_site_U_iso_or_equiv
_atom_site_adp_type
_atom_site_occupancy
_atom_site_symmetry_multiplicity
_atom_site_calc_flag
_atom_site_refinement_flags
_atom_site_disorder_assembly
_atom_site_disorder_group
C1 C 0.7341(2) 0.63350(15) -0.2053(2) 0.0140(4) Uani 1 1 d . . .
C2 C 0.8132(2) 0.57241(14) -0.0618(2) 0.0120(4) Uani 1 1 d . . .
H2 H 0.8452 0.5051 -0.1026 0.014 Uiso 1 1 calc R . .
C3 C 0.7030(2) 0.55233(14) 0.0603(2) 0.0120(4) Uani 1 1 d . . .
H3 H 0.6245 0.5031 0.0096 0.014 Uiso 1 1 calc R . .
C4 C 0.7847(2) 0.50048(14) 0.2120(2) 0.0123(4) Uani 1 1 d . . .
O1A O 0.6142(2) 0.59502(14) -0.2771(2) 0.0377(5) Uani 1 1 d . . .
O1B O 0.79447(17) 0.71426(11) -0.24109(19) 0.0207(3) Uani 1 1 d . . .
O2 O 0.94604(15) 0.62246(10) 0.01563(16) 0.0136(3) Uani 1 1 d . . .
H2A H 1.0189 0.6138 -0.0382 0.020 Uiso 1 1 calc R . .
O3 O 0.62384(15) 0.64179(10) 0.09578(17) 0.0149(3) Uani 1 1 d . . .
H3A H 0.6856 0.6832 0.1454 0.022 Uiso 1 1 calc R . .
O4A O 0.76899(15) 0.53817(10) 0.34583(16) 0.0148(3) Uani 1 1 d . . .
O4B O 0.86111(16) 0.42104(10) 0.19235(17) 0.0157(3) Uani 1 1 d . . .
C22A C -0.1240(7) 0.1431(18) 0.0973(12) 0.0140(13) Uani 0.506(5) 1 d PU A 1
H22A H -0.1510 0.0698 0.0975 0.017 Uiso 0.506(5) 1 calc PR A 1
H22B H -0.0875 0.1643 0.2089 0.017 Uiso 0.506(5) 1 calc PR A 1
C23A C -0.2620(15) 0.2061(5) 0.0297(8) 0.0140(13) Uani 0.506(5) 1 d PU A 1
H23A H -0.2313 0.2787 0.0263 0.017 Uiso 0.506(5) 1 calc PR A 1
H23B H -0.2961 0.1840 -0.0820 0.017 Uiso 0.506(5) 1 calc PR A 1
C24A C -0.3954(5) 0.1972(5) 0.1264(6) 0.0185(10) Uani 0.506(5) 1 d PU A 1
H24A H -0.3623 0.1461 0.2107 0.022 Uiso 0.506(5) 1 calc PR A 1
H24B H -0.3981 0.2634 0.1829 0.022 Uiso 0.506(5) 1 calc PR A 1
N21A N 0.0060(14) 0.1628(9) -0.0161(14) 0.0128(9) Uani 0.506(5) 1 d P A 1
H21A H -0.0226 0.1339 -0.1140 0.019 Uiso 0.506(5) 1 calc PR A 1
H21B H 0.0956 0.1345 0.0294 0.019 Uiso 0.506(5) 1 calc PR A 1
H21C H 0.0188 0.2312 -0.0282 0.019 Uiso 0.506(5) 1 calc PR A 1
N25A N -0.5336(3) 0.1762(3) 0.0798(4) 0.0128(9) Uani 0.506(5) 1 d P A 1
H25A H -0.5873 0.2350 0.0585 0.019 Uiso 0.506(5) 1 calc PR A 1
H25B H -0.5731 0.1409 0.1581 0.019 Uiso 0.506(5) 1 calc PR A 1
H25C H -0.5400 0.1375 -0.0108 0.019 Uiso 0.506(5) 1 calc PR A 1
C22B C -0.1022(8) 0.1452(17) 0.1006(13) 0.0147(14) Uani 0.494(5) 1 d PU A 2
H22C H -0.0644 0.1834 0.1996 0.018 Uiso 0.494(5) 1 calc PR A 2
H22D H -0.1081 0.0722 0.1298 0.018 Uiso 0.494(5) 1 calc PR A 2
C23B C -0.2630(16) 0.1829(5) 0.0382(9) 0.0147(14) Uani 0.494(5) 1 d PU A 2
H23C H -0.2646 0.2585 0.0382 0.018 Uiso 0.494(5) 1 calc PR A 2
H23D H -0.2919 0.1592 -0.0736 0.018 Uiso 0.494(5) 1 calc PR A 2
C24B C -0.3765(5) 0.1432(5) 0.1427(5) 0.0137(9) Uani 0.494(5) 1 d PU A 2
H24C H -0.3214 0.0950 0.2207 0.016 Uiso 0.494(5) 1 calc PR A 2
H24D H -0.4087 0.2016 0.2052 0.016 Uiso 0.494(5) 1 calc PR A 2
N21B N 0.0004(15) 0.1556(9) -0.0056(15) 0.0147(9) Uani 0.494(5) 1 d P A 2
H21D H -0.0452 0.1394 -0.1060 0.022 Uiso 0.494(5) 1 calc PR A 2
H21E H 0.0810 0.1131 0.0226 0.022 Uiso 0.494(5) 1 calc PR A 2
H21F H 0.0341 0.2213 -0.0046 0.022 Uiso 0.494(5) 1 calc PR A 2
N25B N -0.4852(4) 0.1030(3) 0.0844(4) 0.0147(9) Uani 0.494(5) 1 d P A 2
H25D H -0.5016 0.1185 -0.0221 0.022 Uiso 0.494(5) 1 calc PR A 2
H25E H -0.5664 0.1242 0.1323 0.022 Uiso 0.494(5) 1 calc PR A 2
H25F H -0.4739 0.0342 0.0966 0.022 Uiso 0.494(5) 1 calc PR A 2

loop_
_atom_site_aniso_label
_atom_site_aniso_U_11
_atom_site_aniso_U_22
_atom_site_aniso_U_33
_atom_site_aniso_U_23
_atom_site_aniso_U_13
_atom_site_aniso_U_12
C1 0.0144(9) 0.0154(9) 0.0122(9) 0.0006(7) 0.0019(7) 0.0003(7)
C2 0.0112(9) 0.0119(9) 0.0124(9) -0.0008(7) -0.0002(7) -0.0008(7)
C3 0.0113(8) 0.0108(8) 0.0133(9) -0.0003(7) 0.0000(7) 0.0003(7)
C4 0.0090(8) 0.0134(9) 0.0140(9) 0.0021(7) 0.0005(7) -0.0022(7)
O1A 0.0353(10) 0.0395(10) 0.0316(10) 0.0195(8) -0.0213(8) -0.0214(8)
O1B 0.0203(7) 0.0165(7) 0.0240(8) 0.0072(6) -0.0017(6) -0.0018(6)
O2 0.0097(6) 0.0167(7) 0.0145(7) -0.0007(5) 0.0012(5) -0.0012(5)
O3 0.0133(7) 0.0123(6) 0.0187(7) -0.0017(5) 0.0014(5) 0.0024(5)
O4A 0.0151(7) 0.0163(7) 0.0132(7) -0.0013(5) 0.0024(5) 0.0003(5)
O4B 0.0172(7) 0.0147(7) 0.0156(7) 0.0021(5) 0.0037(5) 0.0043(5)
C22A 0.012(2) 0.021(2) 0.009(2) -0.0004(15) 0.0011(16) -0.005(2)
C23A 0.012(2) 0.021(2) 0.009(2) -0.0004(15) 0.0011(16) -0.005(2)
C24A 0.021(2) 0.020(3) 0.016(2) -0.004(2) 0.0072(16) -0.003(2)
N21A 0.0110(13) 0.0149(18) 0.0124(15) 0.0026(10) 0.0011(10) 0.0018(11)
N25A 0.0110(13) 0.0149(18) 0.0124(15) 0.0026(10) 0.0011(10) 0.0018(11)
C22B 0.012(2) 0.0131(19) 0.018(3) 0.0004(15) 0.0010(17) -0.002(3)
C23B 0.012(2) 0.0131(19) 0.018(3) 0.0004(15) 0.0010(17) -0.002(3)
C24B 0.0125(19) 0.016(3) 0.012(2) 0.0037(18) -0.0010(14) 0.0008(18)
N21B 0.0164(15) 0.0144(18) 0.0128(16) 0.0008(11) 0.0006(11) -0.0016(12)
N25B 0.0164(15) 0.0144(18) 0.0128(16) 0.0008(11) 0.0006(11) -0.0016(12)

loop_
_atom_type_symbol
_atom_type_description
_atom_type_scat_dispersion_real
_atom_type_scat_dispersion_imag
_atom_type_scat_source
C C 0.0033 0.0016 'International Tables Vol C Tables 4.2.6.8 and 6.1.1.4'
H H 0.0000 0.0000 'International Tables Vol C Tables 4.2.6.8 and 6.1.1.4'
N N 0.0061 0.0033 'International Tables Vol C Tables 4.2.6.8 and 6.1.1.4'
O O 0.0106 0.0060 'International Tables Vol C Tables 4.2.6.8 and 6.1.1.4'

loop_
_geom_angle_atom_site_label_1
_geom_angle_atom_site_label_2
_geom_angle_atom_site_label_3
_geom_angle
_geom_angle_site_symmetry_1
_geom_angle_site_symmetry_3
O1B C1 O1A 126.11(19) . .
O1B C1 C2 118.02(17) . .
O1A C1 C2 115.86(17) . .
O2 C2 C3 109.34(15) . .
O2 C2 C1 112.37(15) . .
C3 C2 C1 110.67(15) . .
O2 C2 H2 108.1 . .
C3 C2 H2 108.1 . .
C1 C2 H2 108.1 . .
O3 C3 C2 111.95(15) . .
O3 C3 C4 112.47(15) . .
C2 C3 C4 111.22(15) . .
O3 C3 H3 106.9 . .
C2 C3 H3 106.9 . .
C4 C3 H3 106.9 . .
O4A C4 O4B 124.51(18) . .
O4A C4 C3 118.33(16) . .
O4B C4 C3 117.15(17) . .
C2 O2 H2A 109.5 . .
C3 O3 H3A 109.5 . .
C23A C22A N21A 106.9(14) . .
C23A C22A H22A 110.4 . .
N21A C22A H22A 110.3 . .
C23A C22A H22B 110.3 . .
N21A C22A H22B 110.3 . .
H22A C22A H22B 108.6 . .
C24A C23A C22A 113.4(7) . .
C24A C23A H23A 108.9 . .
C22A C23A H23A 108.9 . .
C24A C23A H23B 108.9 . .
C22A C23A H23B 108.9 . .
H23A C23A H23B 107.7 . .
N25A C24A C23A 129.5(5) . .
N25A C24A H24A 104.9 . .
C23A C24A H24A 104.9 . .
N25A C24A H24B 104.9 . .
C23A C24A H24B 104.9 . .
H24A C24A H24B 105.8 . .
N21B C22B C23B 114.3(13) . .
N21B C22B H22C 108.7 . .
C23B C22B H22C 108.7 . .
N21B C22B H22D 108.7 . .
C23B C22B H22D 108.7 . .
H22C C22B H22D 107.6 . .
C24B C23B C22B 110.3(7) . .
C24B C23B H23C 109.6 . .
C22B C23B H23C 109.6 . .
C24B C23B H23D 109.6 . .
C22B C23B H23D 109.6 . .
H23C C23B H23D 108.1 . .
N25B C24B C23B 119.5(5) . .
N25B C24B H24C 107.4 . .
C23B C24B H24C 107.5 . .
N25B C24B H24D 107.4 . .
C23B C24B H24D 107.4 . .
H24C C24B H24D 107.0 . .
C22B N21B H21D 109.5 . .
C22B N21B H21E 109.5 . .
H21D N21B H21E 109.5 . .
C22B N21B H21F 109.5 . .
H21D N21B H21F 109.5 . .
H21E N21B H21F 109.5 . .
C24B N25B H25D 109.5 . .
C24B N25B H25E 109.5 . .
H25D N25B H25E 109.5 . .
C24B N25B H25F 109.5 . .
H25D N25B H25F 109.5 . .
H25E N25B H25F 109.5 . .

loop_
_geom_bond_atom_site_label_1
_geom_bond_atom_site_label_2
_geom_bond_distance
_geom_bond_site_symmetry_2
C1 O1B 1.239(2) .
C1 O1A 1.253(2) .
C1 C2 1.536(3) .
C2 O2 1.423(2) .
C2 C3 1.526(3) .
C2 H2 1.0000 .
C3 O3 1.415(2) .
C3 C4 1.537(3) .
C3 H3 1.0000 .
C4 O4A 1.251(2) .
C4 O4B 1.262(2) .
O2 H2A 0.8400 .
O3 H3A 0.8400 .
C22A C23A 1.518(9) .
C22A N21A 1.604(15) .
C22A H22A 0.9900 .
C22A H22B 0.9900 .
C23A C24A 1.519(12) .
C23A H23A 0.9900 .
C23A H23B 0.9900 .
C24A N25A 1.260(5) .
C24A H24A 0.9900 .
C24A H24B 0.9900 .
N21A H21A 0.9100 .
N21A H21B 0.9100 .
N21A H21C 0.9100 .
N25A H25A 0.9100 .
N25A H25B 0.9100 .
N25A H25C 0.9100 .
C22B N21B 1.358(16) .
C22B C23B 1.528(9) .
C22B H22C 0.9900 .
C22B H22D 0.9900 .
C23B C24B 1.507(11) .
C23B H23C 0.9900 .
C23B H23D 0.9900 .
C24B N25B 1.146(6) .
C24B H24C 0.9900 .
C24B H24D 0.9900 .
N21B H21D 0.9100 .
N21B H21E 0.9100 .
N21B H21F 0.9100 .
N25B H25D 0.9100 .
N25B H25E 0.9100 .
N25B H25F 0.9100 .

loop_
_geom_hbond_atom_site_label_D
_geom_hbond_atom_site_label_H
_geom_hbond_atom_site_label_A
_geom_hbond_distance_DH
_geom_hbond_distance_HA
_geom_hbond_distance_DA
_geom_hbond_angle_DHA
_geom_hbond_site_symmetry_A
O2 H2A O4B 0.84 1.83 2.654(2) 165.0 3_765
O3 H3A O1B 0.84 1.84 2.675(2) 171.0 4_576
N21A H21A O4B 0.91 1.94 2.830(13) 164.4 4_465
N21B H21D O4B 0.91 1.95 2.852(14) 169.5 4_465
N21A H21B O4A 0.91 1.95 2.812(12) 158.1 2_645
N21B H21E O4A 0.91 1.88 2.755(14) 159.4 2_645
N21A H21C O2 0.91 1.94 2.845(11) 170.5 3_665
N21B H21F O2 0.91 2.06 2.948(11) 165.9 3_665
N21B H21F O1B 0.91 2.54 3.080(14) 118.8 3_665
N25A H25A O3 0.91 2.07 2.861(4) 144.9 3_565
N25A H25A O1B 0.91 2.62 3.163(4) 119.0 3_565
N25A H25B O3 0.91 2.17 2.971(4) 146.3 2_545
N25A H25B O4A 0.91 2.19 2.883(4) 132.7 2_545
N25B H25E O4A 0.91 2.14 2.777(4) 126.2 2_545
N25B H25E O3 0.91 2.41 3.134(4) 136.3 2_545
N25A H25C O1A 0.91 1.90 2.761(4) 157.5 2_544
N25B H25D O1A 0.91 1.87 2.681(4) 148.0 2_544
N25B H25F O1A 0.91 2.09 2.929(4) 152.3 4_466
